data_7004294
loop_
_publ_author_name
'Kopylovich, Maximilian N.'
'Luzyanin, Konstantin V.'
'Haukka, Matti'
'Pombeiro, Armando J. L.'
'Kukushkin, Vadim Yu.'

_publ_section_title
;
 Copper-mediated imine--nitrile coupling leading to unsymmetric
 1,3,5-triazapentadienato complexes containing the incorporated
 iminoisoindolin-1-one moiety
;
_journal_issue 38
_journal_name_full 'Dalton Transactions'
_journal_page_first 5220
_journal_page_last 5224
_journal_paper_doi 10.1039/b805243c
_journal_year 2008
_chemical_formula_moiety 'C24 H24 Cu N6 O2'
_chemical_formula_sum 'C24 H24 Cu N6 O2'
_chemical_formula_weight 492.03
_chemical_name_systematic
;
?
;
_space_group_IT_number 14
_symmetry_cell_setting monoclinic
_symmetry_space_group_name_Hall '-P 2yn'
_symmetry_space_group_name_H-M 'P 1 21/n 1'
_atom_sites_solution_hydrogens mixed
_atom_sites_solution_primary direct
_atom_sites_solution_secondary difmap
_audit_creation_method SHELXL-97
_cell_angle_alpha 90.00
_cell_angle_beta 94.191(3)
_cell_angle_gamma 90.00
_cell_formula_units_Z 2
_cell_length_a 10.7199(7)
_cell_length_b 5.2390(3)
_cell_length_c 18.9373(10)
_cell_measurement_reflns_used 17298
_cell_measurement_temperature 120(2)
_cell_measurement_theta_max 27.48
_cell_measurement_theta_min 1.00
_cell_volume 1060.70(11)
_computing_cell_refinement 'Denzo/Scalepack (Otwinowski & Minor, 1997)'
_computing_data_collection 'Collect (Bruker AXS BV, 1997-2004)'
_computing_data_reduction 'Denzo/Scalepack (Otwinowski & Minor, 1997)'
_computing_molecular_graphics 'Diamond v.3.1e (Brandenburg, 2007)'
_computing_publication_material 'SHELXL-97 (Sheldrick, 1997)'
_computing_structure_refinement 'SHELXL-97 (Sheldrick, 1997)'
_computing_structure_solution 'SIR2004 (Burla et al., 2005)'
_diffrn_ambient_temperature 120(2)
_diffrn_detector_area_resol_mean 9
_diffrn_measured_fraction_theta_full 0.996
_diffrn_measured_fraction_theta_max 0.996
_diffrn_measurement_device '95mm CCD camera on \k-goniostat'
_diffrn_measurement_device_type 'Nonius KappaCCD'
_diffrn_measurement_method '\f scans and \w scans with \k offset'
_diffrn_radiation_monochromator 'horizontally mounted graphite crystal'
_diffrn_radiation_source 'fine-focus sealed tube'
_diffrn_radiation_type MoK\a
_diffrn_radiation_wavelength 0.71073
_diffrn_reflns_av_R_equivalents 0.0791
_diffrn_reflns_av_sigmaI/netI 0.0522
_diffrn_reflns_limit_h_max 13
_diffrn_reflns_limit_h_min -13
_diffrn_reflns_limit_k_max 6
_diffrn_reflns_limit_k_min -6
_diffrn_reflns_limit_l_max 22
_diffrn_reflns_limit_l_min -24
_diffrn_reflns_number 14215
_diffrn_reflns_theta_full 27.53
_diffrn_reflns_theta_max 27.53
_diffrn_reflns_theta_min 2.26
_exptl_absorpt_coefficient_mu 1.066
_exptl_absorpt_correction_T_max 0.9516
_exptl_absorpt_correction_T_min 0.7893
_exptl_absorpt_correction_type multi-scan
_exptl_absorpt_process_details 'SORTAV (Blessing, 1995)'
_exptl_crystal_colour orange
_exptl_crystal_density_diffrn 1.541
_exptl_crystal_density_method 'not measured'
_exptl_crystal_description needle
_exptl_crystal_F_000 510
_exptl_crystal_size_max 0.23
_exptl_crystal_size_mid 0.05
_exptl_crystal_size_min 0.05
_refine_diff_density_max 0.334
_refine_diff_density_min -0.537
_refine_diff_density_rms 0.078
_refine_ls_extinction_method none
_refine_ls_goodness_of_fit_ref 1.027
_refine_ls_hydrogen_treatment constr
_refine_ls_matrix_type full
_refine_ls_number_parameters 154
_refine_ls_number_reflns 2434
_refine_ls_number_restraints 0
_refine_ls_restrained_S_all 1.027
_refine_ls_R_factor_all 0.0623
_refine_ls_R_factor_gt 0.0397
_refine_ls_shift/su_max 0.000
_refine_ls_shift/su_mean 0.000
_refine_ls_structure_factor_coef Fsqd
_refine_ls_weighting_details 'calc w=1/[\s^2^(Fo^2^)+(0.0488P)^2^+0.5932P] where P=(Fo^2^+2Fc^2^)/3'
_refine_ls_weighting_scheme calc
_refine_ls_wR_factor_gt 0.0922
_refine_ls_wR_factor_ref 0.1014
_reflns_number_gt 1840
_reflns_number_total 2434
_reflns_threshold_expression >2sigma(I)
_cod_data_source_file b805243c.txt
_cod_data_source_block 4
_cod_original_sg_symbol_H-M 'P 21/n'
_cod_database_code 7004294

loop_
_symmetry_equiv_pos_as_xyz
'x, y, z'
'-x+1/2, y+1/2, -z+1/2'
'-x, -y, -z'
'x-1/2, -y-1/2, z-1/2'

loop_
_atom_site_label
_atom_site_type_symbol
_atom_site_fract_x
_atom_site_fract_y
_atom_site_fract_z
_atom_site_U_iso_or_equiv
_atom_site_adp_type
_atom_site_occupancy
_atom_site_symmetry_multiplicity
_atom_site_calc_flag
_atom_site_refinement_flags
_atom_site_disorder_assembly
_atom_site_disorder_group
Cu1 Cu 0.5000 0.0000 1.0000 0.01933(15) Uani 1 2 d S . .
O1 O 0.77428(16) -0.3357(3) 0.97949(9) 0.0261(4) Uani 1 1 d . . .
N1 N 0.56123(18) -0.2946(4) 0.94316(10) 0.0200(4) Uani 1 1 d . . .
N2 N 0.63284(19) 0.3942(4) 1.12705(10) 0.0220(5) Uani 1 1 d . . .
N3 N 0.6619(2) 0.0514(4) 1.04876(11) 0.0240(5) Uani 1 1 d . . .
H3N H 0.7262 -0.0586 1.0351 0.033(8) Uiso 1 1 d R . .
C1 C 0.6813(2) -0.4035(5) 0.94312(12) 0.0219(5) Uani 1 1 d . . .
C2 C 0.6780(2) -0.6168(5) 0.89063(12) 0.0215(5) Uani 1 1 d . . .
C3 C 0.7711(2) -0.7808(5) 0.87151(12) 0.0245(5) Uani 1 1 d . . .
H3 H 0.8543 -0.7695 0.8923 0.029 Uiso 1 1 calc R . .
C4 C 0.7363(2) -0.9639(5) 0.82010(13) 0.0256(6) Uani 1 1 d . . .
H4 H 0.7973 -1.0798 0.8052 0.031 Uiso 1 1 calc R . .
C5 C 0.6135(2) -0.9793(5) 0.79031(13) 0.0242(5) Uani 1 1 d . . .
H5 H 0.5924 -1.1061 0.7556 0.029 Uiso 1 1 calc R . .
C6 C 0.5213(2) -0.8132(5) 0.81033(12) 0.0229(5) Uani 1 1 d . . .
H6 H 0.4377 -0.8239 0.7902 0.027 Uiso 1 1 calc R . .
C7 C 0.5571(2) -0.6307(5) 0.86107(12) 0.0205(5) Uani 1 1 d . . .
C8 C 0.4850(2) -0.4249(5) 0.89410(12) 0.0206(5) Uani 1 1 d . . .
C9 C 0.8364(2) 0.1890(5) 1.13094(13) 0.0230(5) Uani 1 1 d . . .
H9 H 0.8519 0.3391 1.1630 0.028 Uiso 1 1 calc R . .
C10 C 0.7027(2) 0.2066(5) 1.09843(12) 0.0217(5) Uani 1 1 d . . .
C11 C 0.8521(3) -0.0520(6) 1.17561(16) 0.0400(8) Uani 1 1 d . . .
H11A H 0.7943 -0.0471 1.2134 0.060 Uiso 1 1 calc R . .
H11B H 0.9383 -0.0623 1.1966 0.060 Uiso 1 1 calc R . .
H11C H 0.8338 -0.2018 1.1456 0.060 Uiso 1 1 calc R . .
C12 C 0.9322(3) 0.1968(7) 1.07519(15) 0.0421(8) Uani 1 1 d . . .
H12A H 0.9274 0.0382 1.0477 0.063 Uiso 1 1 calc R . .
H12B H 1.0164 0.2149 1.0986 0.063 Uiso 1 1 calc R . .
H12C H 0.9144 0.3422 1.0435 0.063 Uiso 1 1 calc R . .

loop_
_atom_site_aniso_label
_atom_site_aniso_U_11
_atom_site_aniso_U_22
_atom_site_aniso_U_33
_atom_site_aniso_U_23
_atom_site_aniso_U_13
_atom_site_aniso_U_12
Cu1 0.0196(2) 0.0208(2) 0.0176(2) -0.00163(18) 0.00113(15) 0.00110(18)
O1 0.0224(9) 0.0278(10) 0.0277(9) -0.0049(8) -0.0005(7) 0.0017(8)
N1 0.0198(10) 0.0214(11) 0.0189(9) 0.0004(8) 0.0028(8) 0.0006(8)
N2 0.0233(11) 0.0219(11) 0.0209(10) -0.0015(9) 0.0027(8) 0.0011(9)
N3 0.0228(11) 0.0269(12) 0.0224(10) -0.0049(9) 0.0021(8) 0.0045(9)
C1 0.0255(13) 0.0212(12) 0.0192(12) 0.0022(10) 0.0039(10) 0.0015(11)
C2 0.0265(13) 0.0211(12) 0.0173(11) 0.0025(10) 0.0039(10) 0.0002(11)
C3 0.0255(13) 0.0249(13) 0.0233(12) 0.0029(11) 0.0033(10) 0.0028(11)
C4 0.0288(14) 0.0255(14) 0.0237(12) 0.0008(10) 0.0095(10) 0.0036(11)
C5 0.0315(14) 0.0219(13) 0.0195(11) -0.0020(11) 0.0048(10) -0.0016(11)
C6 0.0250(13) 0.0238(13) 0.0199(11) 0.0001(10) 0.0022(10) -0.0015(11)
C7 0.0231(13) 0.0197(13) 0.0190(12) 0.0033(10) 0.0045(10) 0.0039(10)
C8 0.0230(13) 0.0224(12) 0.0170(11) 0.0033(9) 0.0049(10) -0.0010(10)
C9 0.0228(13) 0.0229(13) 0.0229(12) -0.0024(10) -0.0011(10) -0.0006(10)
C10 0.0227(13) 0.0224(13) 0.0203(11) 0.0040(10) 0.0031(9) -0.0010(10)
C11 0.0371(17) 0.0393(18) 0.0409(16) 0.0088(13) -0.0152(13) -0.0039(13)
C12 0.0224(14) 0.065(2) 0.0388(16) 0.0075(16) 0.0020(12) 0.0044(14)

loop_
_atom_type_symbol
_atom_type_description
_atom_type_scat_dispersion_real
_atom_type_scat_dispersion_imag
_atom_type_scat_source
C C 0.0033 0.0016 'International Tables Vol C Tables 4.2.6.8 and 6.1.1.4'
H H 0.0000 0.0000 'International Tables Vol C Tables 4.2.6.8 and 6.1.1.4'
N N 0.0061 0.0033 'International Tables Vol C Tables 4.2.6.8 and 6.1.1.4'
O O 0.0106 0.0060 'International Tables Vol C Tables 4.2.6.8 and 6.1.1.4'
Cu Cu 0.3201 1.2651 'International Tables Vol C Tables 4.2.6.8 and 6.1.1.4'

loop_
_geom_angle_atom_site_label_1
_geom_angle_atom_site_label_2
_geom_angle_atom_site_label_3
_geom_angle
_geom_angle_site_symmetry_1
_geom_angle_site_symmetry_3
_geom_angle_publ_flag
N3 Cu1 N3 179.998(1) 3_657 . ?
N3 Cu1 N1 92.62(8) 3_657 3_657 ?
N3 Cu1 N1 87.38(8) . 3_657 ?
N3 Cu1 N1 87.38(8) 3_657 . ?
N3 Cu1 N1 92.62(8) . . yes
N1 Cu1 N1 179.999(1) 3_657 . ?
C8 N1 C1 107.3(2) . . ?
C8 N1 Cu1 122.71(16) . . ?
C1 N1 Cu1 130.02(16) . . ?
C8 N2 C10 120.7(2) 3_657 . yes
C10 N3 Cu1 132.91(18) . . ?
C10 N3 H3N 111.5 . . ?
Cu1 N3 H3N 115.6 . . ?
O1 C1 N1 126.2(2) . . ?
O1 C1 C2 124.8(2) . . ?
N1 C1 C2 109.1(2) . . ?
C7 C2 C3 122.4(2) . . ?
C7 C2 C1 106.6(2) . . ?
C3 C2 C1 131.0(2) . . ?
C2 C3 C4 116.6(2) . . ?
C2 C3 H3 121.7 . . ?
C4 C3 H3 121.7 . . ?
C5 C4 C3 121.1(2) . . ?
C5 C4 H4 119.5 . . ?
C3 C4 H4 119.5 . . ?
C6 C5 C4 121.4(2) . . ?
C6 C5 H5 119.3 . . ?
C4 C5 H5 119.3 . . ?
C7 C6 C5 117.0(2) . . ?
C7 C6 H6 121.5 . . ?
C5 C6 H6 121.5 . . ?
C2 C7 C6 121.5(2) . . ?
C2 C7 C8 107.0(2) . . ?
C6 C7 C8 131.5(2) . . ?
N2 C8 N1 131.3(2) 3_657 . ?
N2 C8 C7 118.6(2) 3_657 . ?
N1 C8 C7 110.0(2) . . ?
C10 C9 C11 109.7(2) . . ?
C10 C9 C12 112.4(2) . . ?
C11 C9 C12 110.7(2) . . ?
C10 C9 H9 108.0 . . ?
C11 C9 H9 108.0 . . ?
C12 C9 H9 108.0 . . ?
N3 C10 N2 124.9(2) . . ?
N3 C10 C9 120.9(2) . . ?
N2 C10 C9 114.1(2) . . ?
C9 C11 H11A 109.5 . . ?
C9 C11 H11B 109.5 . . ?
H11A C11 H11B 109.5 . . ?
C9 C11 H11C 109.5 . . ?
H11A C11 H11C 109.5 . . ?
H11B C11 H11C 109.5 . . ?
C9 C12 H12A 109.5 . . ?
C9 C12 H12B 109.5 . . ?
H12A C12 H12B 109.5 . . ?
C9 C12 H12C 109.5 . . ?
H12A C12 H12C 109.5 . . ?
H12B C12 H12C 109.5 . . ?

loop_
_geom_bond_atom_site_label_1
_geom_bond_atom_site_label_2
_geom_bond_distance
_geom_bond_site_symmetry_2
_geom_bond_publ_flag
Cu1 N3 1.924(2) 3_657 ?
Cu1 N3 1.924(2) . yes
Cu1 N1 2.019(2) 3_657 ?
Cu1 N1 2.019(2) . yes
O1 C1 1.222(3) . yes
N1 C8 1.373(3) . ?
N1 C1 1.408(3) . ?
N2 C8 1.307(3) 3_657 yes
N2 C10 1.371(3) . ?
N3 C10 1.295(3) . ?
N3 H3N 0.9481 . ?
C1 C2 1.494(4) . ?
C2 C7 1.376(3) . ?
C2 C3 1.385(3) . ?
C3 C4 1.398(4) . ?
C3 H3 0.9500 . ?
C4 C5 1.397(4) . ?
C4 H4 0.9500 . ?
C5 C6 1.390(3) . ?
C5 H5 0.9500 . ?
C6 C7 1.389(3) . ?
C6 H6 0.9500 . ?
C7 C8 1.490(3) . ?
C8 N2 1.307(3) 3_657 ?
C9 C10 1.521(3) . ?
C9 C11 1.522(4) . ?
C9 C12 1.526(4) . ?
C9 H9 1.0000 . ?
C11 H11A 0.9800 . ?
C11 H11B 0.9800 . ?
C11 H11C 0.9800 . ?
C12 H12A 0.9800 . ?
C12 H12B 0.9800 . ?
C12 H12C 0.9800 . ?

loop_
_geom_hbond_atom_site_label_D
_geom_hbond_atom_site_label_H
_geom_hbond_atom_site_label_A
_geom_hbond_distance_DH
_geom_hbond_distance_HA
_geom_hbond_distance_DA
_geom_hbond_angle_DHA
_geom_hbond_site_symmetry_A
_geom_hbond_publ_flag
N3 H3N O1 0.95 1.89 2.741(3) 148.5 . yes
